data_8100972
loop_
_publ_author_name
'Crisp, M. G.'
'Rendina, L. M.'
'Tiekink, E.R.T.'

_publ_section_title
;
Refinement of the crystal structure of trans-chloro-phenyl-bis
(triphenylphosphine)platinum(II) at 173 K, C~42~H~35~ClP~2~Pt
;
_journal_issue 2
_journal_name_full 'Zeitschrift f\"ur Kristallographie - New Crystal Structures'
_journal_page_first 249
_journal_page_last 250
_journal_volume 216
_journal_year 2001
_chemical_formula_moiety 'C42 H35 Cl P2 Pt '
_chemical_formula_sum 'C42 H35 Cl P2 Pt'
_chemical_formula_weight 832.23
_space_group_IT_number 61
_symmetry_cell_setting orthorhombic
_symmetry_Int_Tables_number 61
_symmetry_space_group_name_Hall '-P 2ac 2ab'
_symmetry_space_group_name_H-M 'P b c a'
_cell_angle_alpha 90
_cell_angle_beta 90
_cell_angle_gamma 90
_cell_formula_units_Z 8
_cell_length_a 23.517(3)
_cell_length_b 25.616(3)
_cell_length_c 11.769(2)
_cell_measurement_temperature 173
_cell_volume 7090(2)
_diffrn_ambient_temperature 173
_exptl_crystal_density_diffrn 1.559
_cod_original_formula_sum 'C42 H35 Cl P2 Pt '
_cod_database_code 8100972

loop_
_symmetry_equiv_pos_as_xyz
'  +x,  +y,  +z'
'1/2+x,1/2-y,  -z'
'  -x,1/2+y,1/2-z'
'1/2-x,  -y,1/2+z'
'  -x,  -y,  -z'
'1/2-x,1/2+y,  +z'
'  +x,1/2-y,1/2+z'
'1/2+x,  +y,1/2-z'

loop_
_atom_site_aniso_label
_atom_site_aniso_U_11
_atom_site_aniso_U_22
_atom_site_aniso_U_33
_atom_site_aniso_U_12
_atom_site_aniso_U_13
_atom_site_aniso_U_23
Pt 0.02311(9) 0.02345(9) 0.02289(9) -0.0022(1) -0.0017(1) 0.0000(1)
Cl(1) 0.0222(5) 0.0159(5) 0.0393(7) -0.0038(5) -0.0010(7) -0.0066(6)
P(1) 0.0248(6) 0.0267(7) 0.0225(7) -0.0019(7) -0.0015(5) -0.0002(7)
P(2) 0.0235(6) 0.0275(7) 0.0244(7) -0.0042(7) -0.0044(5) 0.0019(7)
C(1) 0.031(3) 0.015(2) 0.034(3) -0.002(2) -0.003(3) 0.000(3)
C(2) 0.041(3) 0.027(3) 0.029(3) -0.004(3) 0.000(3) -0.009(3)
C(3) 0.055(4) 0.034(4) 0.064(5) -0.007(3) -0.004(4) -0.014(4)
C(4) 0.068(5) 0.023(3) 0.075(5) -0.010(4) -0.001(5) -0.009(4)
C(5) 0.062(5) 0.031(4) 0.076(6) 0.003(3) 0.003(4) 0.019(4)
C(6) 0.042(3) 0.032(3) 0.032(3) -0.005(3) -0.006(3) 0.007(3)
C(7) 0.025(3) 0.027(3) 0.027(3) -0.001(2) 0.005(2) 0.000(3)
C(8) 0.034(3) 0.039(4) 0.028(3) 0.001(3) -0.001(3) -0.008(3)
C(9) 0.041(4) 0.040(4) 0.042(4) 0.000(3) 0.009(3) -0.016(3)
C(10) 0.046(4) 0.036(4) 0.044(4) 0.012(3) 0.014(3) -0.004(3)
C(11) 0.041(4) 0.039(4) 0.040(4) 0.007(3) -0.005(3) 0.005(3)
C(12) 0.033(3) 0.040(4) 0.033(3) -0.001(3) -0.002(3) -0.003(3)
C(13) 0.037(3) 0.025(3) 0.024(3) -0.011(3) -0.002(3) -0.001(2)
C(14) 0.053(4) 0.048(4) 0.032(4) -0.008(3) 0.000(3) 0.003(3)
C(15) 0.088(6) 0.051(5) 0.028(4) -0.008(4) -0.004(4) 0.010(3)
C(16) 0.111(7) 0.048(5) 0.030(4) -0.031(5) 0.015(4) 0.000(3)
C(17) 0.066(5) 0.058(5) 0.042(5) -0.024(4) 0.021(4) -0.012(4)
C(18) 0.048(4) 0.049(4) 0.035(4) -0.011(3) 0.005(3) -0.009(3)
C(19) 0.029(3) 0.021(3) 0.026(3) 0.001(2) -0.006(2) -0.002(2)
C(20) 0.028(3) 0.040(3) 0.031(3) 0.005(3) -0.001(3) -0.005(3)
C(21) 0.043(4) 0.043(4) 0.029(3) 0.014(3) -0.009(3) -0.001(3)
C(22) 0.061(5) 0.028(3) 0.044(4) 0.000(3) -0.022(4) -0.006(3)
C(23) 0.040(4) 0.045(4) 0.048(4) -0.018(3) -0.020(3) -0.000(3)
C(24) 0.035(3) 0.047(4) 0.031(3) -0.013(3) -0.005(3) -0.003(3)
C(25) 0.030(3) 0.034(3) 0.024(3) -0.007(3) 0.005(3) -0.004(3)
C(26) 0.042(4) 0.050(4) 0.041(4) -0.014(3) 0.007(3) -0.010(3)
C(27) 0.053(4) 0.085(6) 0.054(5) -0.030(5) 0.000(4) -0.025(5)
C(28) 0.064(5) 0.056(5) 0.076(6) -0.030(4) 0.026(5) -0.024(5)
C(29) 0.064(5) 0.031(4) 0.060(5) -0.007(4) 0.024(4) -0.005(3)
C(30) 0.040(3) 0.030(4) 0.040(4) -0.009(3) 0.006(3) 0.005(3)
C(31) 0.024(3) 0.024(3) 0.026(3) 0.003(2) 0.003(2) 0.000(2)
C(32) 0.033(3) 0.033(3) 0.036(3) -0.004(2) -0.002(3) -0.004(3)
C(33) 0.044(4) 0.043(4) 0.049(4) -0.012(3) 0.016(3) -0.009(3)
C(34) 0.067(4) 0.047(4) 0.055(4) -0.010(4) 0.035(4) -0.025(4)
C(35) 0.053(4) 0.055(5) 0.044(4) -0.019(4) 0.013(3) -0.015(4)
C(36) 0.038(3) 0.047(4) 0.027(3) -0.008(3) 0.005(3) 0.001(3)
C(37) 0.028(3) 0.045(4) 0.037(4) -0.008(3) -0.011(3) 0.021(3)
C(38) 0.044(4) 0.050(4) 0.069(5) -0.004(4) -0.010(4) 0.030(4)
C(39) 0.064(6) 0.080(6) 0.101(8) 0.005(5) -0.030(5) 0.052(6)
C(40) 0.061(6) 0.086(7) 0.107(8) -0.039(5) -0.052(6) 0.066(6)
C(41) 0.076(6) 0.113(8) 0.036(4) -0.048(6) -0.024(4) 0.030(5)
C(42) 0.052(4) 0.079(6) 0.033(4) -0.017(4) -0.012(3) 0.025(4)

loop_
_atom_site_label
_atom_site_fract_x
_atom_site_fract_y
_atom_site_fract_z
_atom_site_U_iso_or_equiv
_atom_site_occupancy
_atom_site_thermal_displace_type
_atom_site_calc_flag
_atom_site_calc_attached_atom
_atom_site_Wyckoff_symbol
_atom_site_symmetry_multiplicity
Pt 0.167736(8) 0.142529(8) 0.10038(2) 0.02315(4) 1.0 Uani ? ? c 8
Cl(1) 0.16648(6) 0.04657(4) 0.0962(1) 0.0258(3) 1.0 Uani ? ? c 8
P(1) 0.07116(6) 0.13946(6) 0.1316(1) 0.0247(3) 1.0 Uani ? ? c 8
P(2) 0.26430(5) 0.13988(6) 0.0728(1) 0.0251(3) 1.0 Uani ? ? c 8
C(1) 0.1689(2) 0.2214(2) 0.1067(5) 0.027(1) 1.0 Uani ? ? c 8
C(2) 0.1896(2) 0.2477(2) 0.2028(5) 0.032(2) 1.0 Uani ? ? c 8
C(3) 0.1912(3) 0.3020(3) 0.2066(6) 0.051(2) 1.0 Uani ? ? c 8
C(4) 0.1713(3) 0.3310(2) 0.1153(7) 0.055(2) 1.0 Uani ? ? c 8
C(5) 0.1498(3) 0.3061(3) 0.0188(7) 0.056(2) 1.0 Uani ? ? c 8
C(6) 0.1491(2) 0.2519(2) 0.0150(5) 0.035(2) 1.0 Uani ? ? c 8
C(7) 0.0346(2) 0.2019(2) 0.1350(4) 0.027(2) 1.0 Uani ? ? c 8
C(8) 0.0466(2) 0.2363(2) 0.2243(5) 0.034(2) 1.0 Uani ? ? c 8
C(9) 0.0261(3) 0.2866(2) 0.2228(5) 0.041(2) 1.0 Uani ? ? c 8
C(10) -0.0058(3) 0.3034(2) 0.1316(5) 0.042(2) 1.0 Uani ? ? c 8
C(11) -0.0194(3) 0.2708(2) 0.0447(5) 0.040(2) 1.0 Uani ? ? c 8
C(12) 0.0014(3) 0.2196(2) 0.0452(5) 0.035(2) 1.0 Uani ? ? c 8
C(13) 0.0509(2) 0.1095(2) 0.2665(5) 0.028(2) 1.0 Uani ? ? c 8
C(14) 0.0893(3) 0.0793(3) 0.3278(5) 0.044(2) 1.0 Uani ? ? c 8
C(15) 0.0748(3) 0.0570(3) 0.4293(5) 0.056(2) 1.0 Uani ? ? c 8
C(16) 0.0217(4) 0.0647(3) 0.4742(6) 0.063(3) 1.0 Uani ? ? c 8
C(17) -0.0179(3) 0.0942(3) 0.4162(6) 0.055(2) 1.0 Uani ? ? c 8
C(18) -0.0033(3) 0.1170(2) 0.3124(5) 0.044(2) 1.0 Uani ? ? c 8
C(19) 0.0359(2) 0.1029(2) 0.0184(5) 0.026(1) 1.0 Uani ? ? c 8
C(20) 0.0617(2) 0.1024(2) -0.0874(5) 0.033(2) 1.0 Uani ? ? c 8
C(21) 0.0372(3) 0.0765(2) -0.1781(5) 0.038(2) 1.0 Uani ? ? c 8
C(22) -0.0134(3) 0.0493(2) -0.1627(5) 0.044(2) 1.0 Uani ? ? c 8
C(23) -0.0390(3) 0.0495(2) -0.0574(6) 0.044(2) 1.0 Uani ? ? c 8
C(24) -0.0150(2) 0.0763(2) 0.0339(5) 0.037(2) 1.0 Uani ? ? c 8
C(25) 0.3043(2) 0.2007(2) 0.0867(5) 0.029(2) 1.0 Uani ? ? c 8
C(26) 0.3415(3) 0.2098(3) 0.1751(5) 0.044(2) 1.0 Uani ? ? c 8
C(27) 0.3703(3) 0.2575(3) 0.1836(6) 0.064(3) 1.0 Uani ? ? c 8
C(28) 0.3625(3) 0.2945(3) 0.1019(8) 0.066(3) 1.0 Uani ? ? c 8
C(29) 0.3249(3) 0.2857(2) 0.0115(6) 0.052(2) 1.0 Uani ? ? c 8
C(30) 0.2962(2) 0.2393(2) 0.0046(5) 0.036(2) 1.0 Uani ? ? c 8
C(31) 0.2887(2) 0.1151(2) -0.0632(4) 0.025(1) 1.0 Uani ? ? c 8
C(32) 0.3434(2) 0.1268(2) -0.1022(5) 0.034(2) 1.0 Uani ? ? c 8
C(33) 0.3640(3) 0.1048(2) -0.2004(6) 0.045(2) 1.0 Uani ? ? c 8
C(34) 0.3304(3) 0.0711(3) -0.2616(6) 0.057(2) 1.0 Uani ? ? c 8
C(35) 0.2756(3) 0.0599(3) -0.2265(6) 0.051(2) 1.0 Uani ? ? c 8
C(36) 0.2551(2) 0.0818(2) -0.1276(5) 0.037(2) 1.0 Uani ? ? c 8
C(37) 0.2960(2) 0.0956(2) 0.1774(5) 0.036(2) 1.0 Uani ? ? c 8
C(38) 0.3372(3) 0.0595(3) 0.1502(6) 0.055(2) 1.0 Uani ? ? c 8
C(39) 0.3600(3) 0.0279(3) 0.2300(8) 0.082(3) 1.0 Uani ? ? c 8
C(40) 0.3434(4) 0.0310(4) 0.3388(9) 0.085(3) 1.0 Uani ? ? c 8
C(41) 0.3018(4) 0.0652(4) 0.3707(6) 0.075(3) 1.0 Uani ? ? c 8
C(42) 0.2784(3) 0.0988(3) 0.2891(6) 0.055(2) 1.0 Uani ? ? c 8
H(1) 0.2026 0.2281 0.2663 0.039 1.0 Uiso ? ? c 8
H(2) 0.2060 0.3192 0.2717 0.061 1.0 Uiso ? ? c 8
H(3) 0.1722 0.3681 0.1184 0.067 1.0 Uiso ? ? c 8
H(4) 0.1358 0.3259 -0.0435 0.067 1.0 Uiso ? ? c 8
H(5) 0.1348 0.2349 -0.0509 0.042 1.0 Uiso ? ? c 8
H(6) 0.0690 0.2247 0.2866 0.040 1.0 Uiso ? ? c 8
H(7) 0.0338 0.3096 0.2842 0.049 1.0 Uiso ? ? c 8
H(8) -0.0185 0.3386 0.1295 0.051 1.0 Uiso ? ? c 8
H(9) -0.0427 0.2827 -0.0159 0.048 1.0 Uiso ? ? c 8
H(10) -0.0073 0.1968 -0.0160 0.042 1.0 Uiso ? ? c 8
H(11) 0.1265 0.0741 0.2985 0.053 1.0 Uiso ? ? c 8
H(12) 0.1016 0.0360 0.4688 0.067 1.0 Uiso ? ? c 8
H(13) 0.0122 0.0497 0.5455 0.076 1.0 Uiso ? ? c 8
H(14) -0.0549 0.0989 0.4466 0.066 1.0 Uiso ? ? c 8
H(15) -0.0303 0.1378 0.2729 0.052 1.0 Uiso ? ? c 8
H(16) 0.0968 0.1202 -0.0979 0.040 1.0 Uiso ? ? c 8
H(17) 0.0548 0.0774 -0.2507 0.046 1.0 Uiso ? ? c 8
H(18) -0.0301 0.0307 -0.2241 0.053 1.0 Uiso ? ? c 8
H(19) -0.0737 0.0311 -0.0467 0.053 1.0 Uiso ? ? c 8
H(20) -0.0333 0.0764 0.1059 0.045 1.0 Uiso ? ? c 8
H(21) 0.3476 0.1835 0.2308 0.053 1.0 Uiso ? ? c 8
H(22) 0.3951 0.2639 0.2458 0.077 1.0 Uiso ? ? c 8
H(23) 0.3828 0.3265 0.1062 0.079 1.0 Uiso ? ? c 8
H(24) 0.3193 0.3119 -0.0446 0.062 1.0 Uiso ? ? c 8
H(25) 0.2707 0.2333 -0.0566 0.044 1.0 Uiso ? ? c 8
H(26) 0.3666 0.1503 -0.0603 0.041 1.0 Uiso ? ? c 8
H(27) 0.4013 0.1128 -0.2258 0.054 1.0 Uiso ? ? c 8
H(28) 0.3450 0.0554 -0.3287 0.068 1.0 Uiso ? ? c 8
H(29) 0.2523 0.0373 -0.2702 0.061 1.0 Uiso ? ? c 8
H(30) 0.2175 0.0741 -0.1033 0.045 1.0 Uiso ? ? c 8
H(31) 0.3499 0.0569 0.0738 0.065 1.0 Uiso ? ? c 8
H(32) 0.3881 0.0031 0.2088 0.098 1.0 Uiso ? ? c 8
H(33) 0.3607 0.0092 0.3942 0.102 1.0 Uiso ? ? c 8
H(34) 0.2890 0.0662 0.4472 0.090 1.0 Uiso ? ? c 8
H(35) 0.2505 0.1238 0.3108 0.066 1.0 Uiso ? ? c 8

loop_
_geom_bond_atom_site_label_1
_geom_bond_atom_site_label_2
_geom_bond_distance
_geom_bond_site_symmetry_1
_geom_bond_site_symmetry_2
_geom_bond_publ_flag
Pt Cl(1) 2.459(1) . . ?
Pt P(1) 2.302(1) . . ?
Pt P(2) 2.295(1) . . ?
Pt C(1) 2.021(4) . . ?
P(1) C(7) 1.816(6) . . ?
P(1) C(13) 1.827(6) . . ?
P(1) C(19) 1.827(5) . . ?
P(2) C(25) 1.827(6) . . ?
P(2) C(31) 1.816(5) . . ?
P(2) C(37) 1.831(6) . . ?
C(1) C(2) 1.403(8) . . ?
C(1) C(6) 1.412(8) . . ?
C(2) C(3) 1.392(9) . . ?
C(2) H(1) 0.95 . . no
C(3) C(4) 1.39(1) . . ?
C(3) H(2) 0.95 . . no
C(4) C(5) 1.40(1) . . ?
C(4) H(3) 0.95 . . no
C(5) C(6) 1.389(9) . . ?
C(5) H(4) 0.95 . . no
C(6) H(5) 0.95 . . no
C(7) C(8) 1.400(8) . . ?
C(7) C(12) 1.389(8) . . ?
C(8) C(9) 1.377(9) . . ?
C(8) H(6) 0.95 . . no
C(9) C(10) 1.377(9) . . ?
C(9) H(7) 0.95 . . no
C(10) C(11) 1.359(9) . . ?
C(10) H(8) 0.95 . . no
C(11) C(12) 1.401(9) . . ?
C(11) H(9) 0.95 . . no
C(12) H(10) 0.95 . . no
C(13) C(14) 1.390(8) . . ?
C(13) C(18) 1.398(8) . . ?
C(14) C(15) 1.367(9) . . ?
C(14) H(11) 0.95 . . no
C(15) C(16) 1.37(1) . . ?
C(15) H(12) 0.95 . . no
C(16) C(17) 1.38(1) . . ?
C(16) H(13) 0.95 . . no
C(17) C(18) 1.397(9) . . ?
C(17) H(14) 0.95 . . no
C(18) H(15) 0.95 . . no
C(19) C(20) 1.387(8) . . ?
C(19) C(24) 1.389(8) . . ?
C(20) C(21) 1.383(8) . . ?
C(20) H(16) 0.95 . . no
C(21) C(22) 1.391(9) . . ?
C(21) H(17) 0.95 . . no
C(22) C(23) 1.378(9) . . ?
C(22) H(18) 0.95 . . no
C(23) C(24) 1.394(9) . . ?
C(23) H(19) 0.95 . . no
C(24) H(20) 0.95 . . no
C(25) C(26) 1.379(8) . . ?
C(25) C(30) 1.396(8) . . ?
C(26) C(27) 1.40(1) . . ?
C(26) H(21) 0.95 . . no
C(27) C(28) 1.36(1) . . ?
C(27) H(22) 0.95 . . no
C(28) C(29) 1.40(1) . . ?
C(28) H(23) 0.95 . . no
C(29) C(30) 1.370(9) . . ?
C(29) H(24) 0.95 . . no
C(30) H(25) 0.95 . . no
C(31) C(32) 1.399(7) . . ?
C(31) C(36) 1.388(8) . . ?
C(32) C(33) 1.374(9) . . ?
C(32) H(26) 0.95 . . no
C(33) C(34) 1.372(9) . . ?
C(33) H(27) 0.95 . . no
C(34) C(35) 1.38(1) . . ?
C(34) H(28) 0.95 . . no
C(35) C(36) 1.379(9) . . ?
C(35) H(29) 0.95 . . no
C(36) H(30) 0.95 . . no
C(37) C(38) 1.378(9) . . ?
C(37) C(42) 1.381(9) . . ?
C(38) C(39) 1.35(1) . . ?
C(38) H(31) 0.95 . . no
C(39) C(40) 1.34(1) . . ?
C(39) H(32) 0.95 . . no
C(40) C(41) 1.37(1) . . ?
C(40) H(33) 0.95 . . no
C(41) C(42) 1.40(1) . . ?
C(41) H(34) 0.95 . . no
C(42) H(35) 0.95 . . no
